data_7251427
loop_
_publ_author_name
'Peloquin, Andrew J.'
'Pelendage, Lahiruni'
'Alapati, Srikar'
'Hanks, Timothy'
'McMillen, Colin'
'Pennington, William'

_publ_section_title
;
 When Halogen Bonding Isn't Enough: Solvation Behavior in Cocrystals of
 Benzyltrimethylammonium Halides and 1,4-Diiodotetrafluorobenzene
;
_journal_name_full CrystEngComm
_journal_paper_doi 10.1039/D5CE00832H
_journal_year 2025
_chemical_formula_moiety '2(I), 2(C6 F4 I2), C H Cl3, 2(C10 H16 N)'
_chemical_formula_sum 'C33 H33 Cl3 F8 I6 N2'
_chemical_formula_weight 1477.415
_space_group_crystal_system monoclinic
_space_group_IT_number 14
_space_group_name_Hall '-P 2yn'
_space_group_name_H-M_alt 'P 1 21/n 1'
_symmetry_Int_Tables_number 14
_audit_creation_date 2024-03-09
_audit_creation_method
;
Olex2 1.5
(compiled 2024.02.16 svn.r378c4104 for OlexSys, GUI svn.r6928)
;
_audit_update_record
;
2025-07-30 deposited with the CCDC.	2025-11-24 downloaded from the CCDC.
;
_cell_angle_alpha 90
_cell_angle_beta 91.016(3)
_cell_angle_gamma 90
_cell_formula_units_Z 4
_cell_length_a 13.4764(9)
_cell_length_b 13.9493(9)
_cell_length_c 23.8493(16)
_cell_measurement_reflns_used 9097
_cell_measurement_temperature 100(2)
_cell_measurement_theta_max 26.50
_cell_measurement_theta_min 2.10
_cell_volume 4482.6(5)
_computing_cell_refinement 'SAINT V8.38A (Bruker AXS Inc., 2017)'
_computing_data_collection 'APEX3 v2017.3-0 (Bruker AXS Inc., 2017)'
_computing_data_reduction 'SAINT V8.38A (Bruker AXS Inc., 2017)'
_computing_molecular_graphics 'Olex2 1.5 (Dolomanov et al., 2009)'
_computing_publication_material 'Olex2 1.5 (Dolomanov et al., 2009)'
_computing_structure_refinement 'olex2.refine 1.5 (Bourhis et al., 2015)'
_computing_structure_solution 'SHELXT 2018/2 (Sheldrick, 2015<i>a</i>)'
_diffrn_ambient_temperature 100.0
_diffrn_measured_fraction_theta_full 0.9972
_diffrn_measured_fraction_theta_max 0.9975
_diffrn_measurement_device_type 'Bruker D8 Venture Photon 2'
_diffrn_measurement_method '\f and \w scans'
_diffrn_radiation_type MoK\a
_diffrn_radiation_wavelength 0.71073
_diffrn_reflns_av_R_equivalents 0.0389
_diffrn_reflns_av_unetI/netI 0.0183
_diffrn_reflns_Laue_measured_fraction_full 0.9972
_diffrn_reflns_Laue_measured_fraction_max 0.9975
_diffrn_reflns_limit_h_max 18
_diffrn_reflns_limit_h_min -18
_diffrn_reflns_limit_k_max 19
_diffrn_reflns_limit_k_min -19
_diffrn_reflns_limit_l_max 33
_diffrn_reflns_limit_l_min -33
_diffrn_reflns_number 119527
_diffrn_reflns_point_group_measured_fraction_full 0.9972
_diffrn_reflns_point_group_measured_fraction_max 0.9975
_diffrn_reflns_theta_full 25.2417
_diffrn_reflns_theta_max 26.50
_diffrn_reflns_theta_min 2.10
_diffrn_source 'Incoatec I\mS'
_diffrn_source_current 1.0
_diffrn_source_power 0.05
_diffrn_source_voltage 50.0
_diffrn_standards_number 0
_exptl_absorpt_coefficient_mu 4.396
_exptl_absorpt_correction_T_max 0.7459
_exptl_absorpt_correction_T_min 0.4956
_exptl_absorpt_correction_type multi-scan
_exptl_absorpt_process_details 'SADABS v2016/2 (Bruker AXS Inc., 2017)'
_exptl_crystal_colour colourless
_exptl_crystal_colour_primary colourless
_exptl_crystal_density_diffrn 2.189
_exptl_crystal_density_meas ?
_exptl_crystal_density_method 'not measured'
_exptl_crystal_description column
_exptl_crystal_F_000 2737.756
_exptl_crystal_size_max 0.254
_exptl_crystal_size_mid 0.209
_exptl_crystal_size_min 0.155
_exptl_transmission_factor_max 'not measured'
_exptl_transmission_factor_min 'not measured'
_refine_diff_density_max 0.8977
_refine_diff_density_min -0.8241
_refine_diff_density_rms 0.1101
_refine_ls_d_res_high 0.7965
_refine_ls_d_res_low 9.6913
_refine_ls_goodness_of_fit_ref 1.0269
_refine_ls_hydrogen_treatment mixed
_refine_ls_matrix_type full
_refine_ls_number_constraints 52
_refine_ls_number_parameters 475
_refine_ls_number_reflns 9273
_refine_ls_number_restraints 0
_refine_ls_restrained_S_all 1.0269
_refine_ls_R_factor_all 0.0186
_refine_ls_R_factor_gt 0.0178
_refine_ls_shift/su_max 0.0001
_refine_ls_shift/su_mean 0.0000
_refine_ls_structure_factor_coef Fsqd
_refine_ls_weighting_details 'w=1/[\s^2^(Fo^2^)+(0.0150P)^2^+11.2660P] where P=(Fo^2^+2Fc^2^)/3'
_refine_ls_weighting_scheme calc
_refine_ls_wR_factor_gt 0.0423
_refine_ls_wR_factor_ref 0.0428
_reflns_Friedel_coverage 0.0
_reflns_limit_h_max 14
_reflns_limit_h_min -16
_reflns_limit_k_max 17
_reflns_limit_k_min 0
_reflns_limit_l_max 29
_reflns_limit_l_min -13
_reflns_number_gt 9031
_reflns_number_total 9273
_reflns_threshold_expression I>=2u(I)
_cod_data_source_file d5ce00832h2.cif
_cod_data_source_block 2(NMe3BzI)_2(pF4DIB)_CHCl3
_cod_depositor_comments
;
The following automatic conversions were performed:

data item '_exptl_crystal_density_meas' value 'not measured' was
changed to '?' -- the value is perceived as not measured.

Automatic conversion script
Id: cif_fix_values 8170 2020-07-09 18:12:32Z antanas 
;
_cod_database_code 7251427
_olex2_refinement_description
;
1.a Ternary CH refined with riding coordinates:
 C33(H33)
1.b Secondary CH2 refined with riding coordinates:
 C1(H1a,H1b), C11(H11a,H11b)
1.c Aromatic/amide H refined with riding coordinates:
 C3(H3), C4(H4), C5(H5), C6(H6), C7(H7), C13(H13), C14(H14), C15(H15),
 C16(H16), C17(H17)
1.d Idealised Me refined as rotating group:
 C8(H8a,H8b,H8c), C9(H9a,H9b,H9c), C10(H10a,H10b,H10c), C18(H18a,H18b,H18c),
 C19(H19a,H19b,H19c), C20(H20a,H20b,H20c)
;
_olex2_submission_special_instructions 'No special instructions were received'

loop_
_space_group_symop_id
_space_group_symop_operation_xyz
1 x,y,z
2 -x+1/2,y+1/2,-z+1/2
3 -x,-y,-z
4 x-1/2,-y-1/2,z-1/2

loop_
_atom_site_label
_atom_site_type_symbol
_atom_site_fract_x
_atom_site_fract_y
_atom_site_fract_z
_atom_site_U_iso_or_equiv
_atom_site_adp_type
_atom_site_occupancy
_atom_site_refinement_flags_posn
I1 I -0.282339(13) 0.829666(12) 0.721285(7) 0.01723(4) Uani 1.000000 .
I2 I -0.675485(12) 0.444821(12) 0.725476(7) 0.01562(4) Uani 1.000000 .
I3 I 0.075891(13) 0.710914(12) 0.340452(7) 0.01622(4) Uani 1.000000 .
I4 I -0.185195(13) 0.800226(12) 0.587338(7) 0.01762(4) Uani 1.000000 .
F1 F -0.15301(12) 0.76812(12) 0.36221(6) 0.0213(3) Uani 1.000000 .
F2 F -0.25188(12) 0.80295(13) 0.45594(7) 0.0261(4) Uani 1.000000 .
F3 F 0.03937(12) 0.74251(12) 0.56377(6) 0.0204(3) Uani 1.000000 .
F4 F 0.13796(11) 0.70788(12) 0.47053(7) 0.0219(3) Uani 1.000000 .
C21 C -0.00441(19) 0.73756(18) 0.41356(11) 0.0147(5) Uani 1.000000 .
C22 C -0.1040(2) 0.76190(18) 0.41172(11) 0.0161(5) Uani 1.000000 .
C23 C -0.15536(19) 0.77973(19) 0.46045(12) 0.0168(5) Uani 1.000000 .
C24 C -0.1092(2) 0.77412(18) 0.51257(11) 0.0153(5) Uani 1.000000 .
C25 C -0.0100(2) 0.74942(18) 0.51446(11) 0.0148(5) Uani 1.000000 .
C26 C 0.04148(19) 0.73173(18) 0.46567(11) 0.0149(5) Uani 1.000000 .
I5 I -0.177636(12) 0.515455(12) 0.390747(7) 0.01439(4) Uani 1.000000 .
F5 F -0.19017(11) 0.54698(12) 0.52422(7) 0.0194(3) Uani 1.000000 .
F6 F -0.05388(11) 0.54152(12) 0.60657(6) 0.0186(3) Uani 1.000000 .
C27 C -0.07224(19) 0.50299(18) 0.45638(11) 0.0135(5) Uani 1.000000 .
C28 C -0.09610(19) 0.52290(18) 0.51137(11) 0.0140(5) Uani 1.000000 .
C29 C -0.02562(19) 0.52029(18) 0.55377(11) 0.0142(5) Uani 1.000000 .
I6 I -0.589801(13) 0.481146(12) 0.861407(7) 0.01725(4) Uani 1.000000 .
F7 F -0.68442(12) 0.42799(13) 0.98069(7) 0.0250(4) Uani 1.000000 .
F8 F -0.38589(12) 0.55989(12) 0.91425(6) 0.0208(3) Uani 1.000000 .
C30 C -0.5369(2) 0.49335(18) 0.94432(11) 0.0156(5) Uani 1.000000 .
C31 C -0.5933(2) 0.46408(19) 0.98937(11) 0.0169(5) Uani 1.000000 .
C32 C -0.4435(2) 0.52910(18) 0.95622(11) 0.0161(5) Uani 1.000000 .
Cl1 Cl -0.71124(6) 0.73392(6) 0.62285(4) 0.03825(19) Uani 1.000000 .
Cl2 Cl -0.59449(6) 0.78787(7) 0.72058(3) 0.03789(19) Uani 1.000000 .
Cl3 Cl -0.58267(9) 0.89932(8) 0.61935(4) 0.0565(3) Uani 1.000000 .
C33 C -0.6603(2) 0.8300(2) 0.66156(12) 0.0228(6) Uani 1.000000 .
H33 H -0.7159(2) 0.8714(2) 0.67456(12) 0.0273(7) Uiso 1.000000 R
N1 N -0.37552(16) 0.53962(15) 0.67713(9) 0.0141(4) Uani 1.000000 .
C1 C -0.41295(19) 0.43752(18) 0.66679(11) 0.0147(5) Uani 1.000000 .
H1a H -0.36558(19) 0.39231(18) 0.68480(11) 0.0177(6) Uiso 1.000000 R
H1b H -0.47737(19) 0.43001(18) 0.68562(11) 0.0177(6) Uiso 1.000000 R
C2 C -0.42650(19) 0.40912(18) 0.60623(11) 0.0155(5) Uani 1.000000 .
C3 C -0.3505(2) 0.3637(2) 0.57748(12) 0.0199(6) Uani 1.000000 .
H3 H -0.2875(2) 0.3550(2) 0.59523(12) 0.0239(7) Uiso 1.000000 R
C4 C -0.3665(2) 0.3310(2) 0.52298(12) 0.0240(6) Uani 1.000000 .
H4 H -0.3144(2) 0.3002(2) 0.50360(12) 0.0288(7) Uiso 1.000000 R
C5 C -0.4585(2) 0.3432(2) 0.49687(12) 0.0233(6) Uani 1.000000 .
H5 H -0.4693(2) 0.3206(2) 0.45969(12) 0.0280(7) Uiso 1.000000 R
C6 C -0.5347(2) 0.3883(2) 0.52490(12) 0.0219(6) Uani 1.000000 .
H6 H -0.5974(2) 0.3971(2) 0.50686(12) 0.0263(7) Uiso 1.000000 R
C7 C -0.5191(2) 0.42084(19) 0.57947(12) 0.0180(5) Uani 1.000000 .
H7 H -0.5716(2) 0.45120(19) 0.59873(12) 0.0216(6) Uiso 1.000000 R
C8 C -0.4374(2) 0.61134(19) 0.64571(12) 0.0221(6) Uani 1.000000 .
H8a H -0.4143(10) 0.6762(2) 0.6549(7) 0.0332(9) Uiso 1.000000 GR
H8b H -0.4315(13) 0.6003(10) 0.60533(13) 0.0332(9) Uiso 1.000000 GR
H8c H -0.5070(3) 0.6045(10) 0.6563(7) 0.0332(9) Uiso 1.000000 GR
C9 C -0.3835(2) 0.5594(2) 0.73895(11) 0.0198(6) Uani 1.000000 .
H9a H -0.3462(13) 0.5107(9) 0.76015(11) 0.0297(8) Uiso 1.000000 GR
H9b H -0.3561(14) 0.6230(6) 0.74736(18) 0.0297(8) Uiso 1.000000 GR
H9c H -0.4534(2) 0.5574(15) 0.7496(2) 0.0297(8) Uiso 1.000000 GR
C10 C -0.26975(19) 0.5486(2) 0.66050(12) 0.0192(5) Uani 1.000000 .
H10a H -0.2468(5) 0.6143(4) 0.6675(8) 0.0289(8) Uiso 1.000000 GR
H10b H -0.2289(3) 0.5038(11) 0.6826(6) 0.0289(8) Uiso 1.000000 GR
H10c H -0.2640(3) 0.5337(14) 0.6205(2) 0.0289(8) Uiso 1.000000 GR
N2 N -0.54424(18) 0.15068(16) 0.74429(10) 0.0194(5) Uani 1.000000 .
C11 C -0.4790(2) 0.20675(19) 0.70416(12) 0.0193(5) Uani 1.000000 .
H11a H -0.5109(2) 0.26932(19) 0.69618(12) 0.0232(7) Uiso 1.000000 R
H11b H -0.4144(2) 0.21972(19) 0.72311(12) 0.0232(7) Uiso 1.000000 R
C12 C -0.4600(2) 0.15715(19) 0.64947(12) 0.0188(5) Uani 1.000000 .
C13 C -0.3755(2) 0.1015(2) 0.64272(14) 0.0283(7) Uani 1.000000 .
H13 H -0.3299(2) 0.0938(2) 0.67322(14) 0.0340(8) Uiso 1.000000 R
C14 C -0.3572(2) 0.0575(2) 0.59217(16) 0.0359(8) Uani 1.000000 .
H14 H -0.2999(2) 0.0187(2) 0.58823(16) 0.0431(9) Uiso 1.000000 R
C15 C -0.4223(3) 0.0698(2) 0.54711(14) 0.0339(7) Uani 1.000000 .
H15 H -0.4092(3) 0.0402(2) 0.51215(14) 0.0407(9) Uiso 1.000000 R
C16 C -0.5064(3) 0.1255(2) 0.55329(13) 0.0300(7) Uani 1.000000 .
H16 H -0.5513(3) 0.1337(2) 0.52251(13) 0.0360(8) Uiso 1.000000 R
C17 C -0.5255(2) 0.1692(2) 0.60395(12) 0.0222(6) Uani 1.000000 .
H17 H -0.5832(2) 0.2075(2) 0.60783(12) 0.0266(7) Uiso 1.000000 R
C18 C -0.6480(2) 0.1438(2) 0.72143(14) 0.0283(7) Uani 1.000000 .
H18a H -0.6486(3) 0.1051(14) 0.6871(6) 0.0425(10) Uiso 1.000000 GR
H18b H -0.6904(4) 0.1136(15) 0.7493(4) 0.0425(10) Uiso 1.000000 GR
H18c H -0.6730(6) 0.2082(3) 0.7129(9) 0.0425(10) Uiso 1.000000 GR
C19 C -0.5445(3) 0.2051(2) 0.79874(13) 0.0307(7) Uani 1.000000 .
H19a H -0.5856(15) 0.1711(9) 0.8258(3) 0.0460(11) Uiso 1.000000 GR
H19b H -0.4765(3) 0.2103(15) 0.8136(5) 0.0460(11) Uiso 1.000000 GR
H19c H -0.5716(17) 0.2695(6) 0.7923(2) 0.0460(11) Uiso 1.000000 GR
C20 C -0.5038(3) 0.0521(2) 0.75461(13) 0.0304(7) Uani 1.000000 .
H20a H -0.4348(6) 0.0568(2) 0.7681(10) 0.0456(11) Uiso 1.000000 GR
H20b H -0.5437(11) 0.0198(7) 0.7829(8) 0.0456(11) Uiso 1.000000 GR
H20c H -0.5064(17) 0.0153(6) 0.7196(3) 0.0456(11) Uiso 1.000000 GR

loop_
_atom_site_aniso_label
_atom_site_aniso_U_11
_atom_site_aniso_U_22
_atom_site_aniso_U_33
_atom_site_aniso_U_12
_atom_site_aniso_U_13
_atom_site_aniso_U_23
I1 0.01992(9) 0.01951(9) 0.01242(8) -0.00528(6) 0.00441(6) -0.00246(6)
I2 0.01336(8) 0.02259(9) 0.01088(8) 0.00273(6) -0.00037(6) 0.00102(6)
I3 0.02060(9) 0.01656(8) 0.01163(8) 0.00018(6) 0.00452(6) -0.00061(6)
I4 0.02104(9) 0.01564(8) 0.01646(8) -0.00079(6) 0.00883(6) -0.00038(6)
F1 0.0232(8) 0.0262(8) 0.0145(8) 0.0026(7) -0.0042(6) 0.0004(6)
F2 0.0157(8) 0.0378(10) 0.0247(9) 0.0068(7) 0.0016(7) -0.0009(7)
F3 0.0226(8) 0.0267(8) 0.0117(7) 0.0001(7) -0.0012(6) -0.0002(6)
F4 0.0149(8) 0.0326(9) 0.0183(8) 0.0022(7) 0.0017(6) -0.0021(7)
C21 0.0183(13) 0.0120(12) 0.0138(12) -0.0025(10) 0.0049(10) -0.0009(9)
C22 0.0215(13) 0.0127(12) 0.0141(12) -0.0018(10) -0.0001(10) 0.0013(10)
C23 0.0144(12) 0.0154(12) 0.0207(13) 0.0021(10) 0.0022(10) -0.0008(10)
C24 0.0199(13) 0.0133(12) 0.0129(12) -0.0015(10) 0.0076(10) -0.0014(9)
C25 0.0193(13) 0.0124(12) 0.0128(12) -0.0026(10) 0.0011(10) 0.0009(9)
C26 0.0125(12) 0.0148(12) 0.0174(13) 0.0006(9) 0.0024(10) 0.0003(10)
I5 0.01401(8) 0.01548(8) 0.01354(8) -0.00040(6) -0.00344(6) -0.00112(6)
F5 0.0120(7) 0.0274(8) 0.0188(8) 0.0036(6) 0.0018(6) -0.0018(7)
F6 0.0188(8) 0.0269(8) 0.0100(7) 0.0024(6) 0.0018(6) -0.0028(6)
C27 0.0158(12) 0.0126(11) 0.0120(12) -0.0024(9) -0.0042(9) 0.0004(9)
C28 0.0132(12) 0.0114(11) 0.0173(13) 0.0006(9) 0.0018(10) -0.0000(10)
C29 0.0184(13) 0.0129(12) 0.0114(11) -0.0011(10) 0.0018(10) -0.0010(9)
I6 0.02266(9) 0.01756(8) 0.01143(8) 0.00120(6) -0.00207(6) -0.00075(6)
F7 0.0192(8) 0.0351(10) 0.0205(8) -0.0088(7) -0.0016(6) 0.0002(7)
F8 0.0233(8) 0.0248(8) 0.0145(8) -0.0011(7) 0.0052(6) 0.0023(6)
C30 0.0228(13) 0.0132(12) 0.0110(12) 0.0037(10) -0.0002(10) -0.0021(9)
C31 0.0171(12) 0.0162(12) 0.0175(13) 0.0013(10) 0.0005(10) -0.0001(10)
C32 0.0219(13) 0.0132(12) 0.0132(12) 0.0034(10) 0.0030(10) 0.0005(10)
Cl1 0.0341(4) 0.0416(5) 0.0392(5) -0.0131(4) 0.0040(3) -0.0195(4)
Cl2 0.0357(4) 0.0497(5) 0.0280(4) 0.0171(4) -0.0050(3) -0.0032(4)
Cl3 0.0750(7) 0.0602(6) 0.0348(5) -0.0405(6) 0.0152(5) -0.0025(4)
C33 0.0224(14) 0.0258(15) 0.0202(14) -0.0020(12) 0.0018(11) -0.0033(12)
N1 0.0140(10) 0.0133(10) 0.0151(11) -0.0001(8) 0.0016(8) -0.0001(8)
C1 0.0144(12) 0.0110(11) 0.0189(13) -0.0022(9) 0.0020(10) 0.0015(10)
C2 0.0155(12) 0.0132(12) 0.0177(13) -0.0020(10) 0.0004(10) 0.0021(10)
C3 0.0163(13) 0.0214(13) 0.0219(14) 0.0016(11) -0.0019(11) -0.0009(11)
C4 0.0214(14) 0.0267(15) 0.0239(15) 0.0058(12) 0.0029(11) -0.0052(12)
C5 0.0298(15) 0.0241(14) 0.0159(13) 0.0005(12) -0.0027(11) -0.0021(11)
C6 0.0219(14) 0.0211(14) 0.0225(14) 0.0015(11) -0.0067(11) 0.0019(11)
C7 0.0156(12) 0.0170(13) 0.0214(13) 0.0002(10) 0.0016(10) 0.0019(10)
C8 0.0254(15) 0.0150(13) 0.0258(15) 0.0039(11) -0.0042(11) 0.0021(11)
C9 0.0257(14) 0.0192(13) 0.0146(13) -0.0018(11) 0.0035(11) -0.0014(10)
C10 0.0149(13) 0.0199(13) 0.0231(14) -0.0047(10) 0.0053(10) 0.0000(11)
N2 0.0270(12) 0.0144(11) 0.0168(11) -0.0001(9) 0.0029(9) 0.0007(9)
C11 0.0176(13) 0.0168(13) 0.0237(14) -0.0050(10) -0.0004(11) 0.0016(11)
C12 0.0176(13) 0.0165(13) 0.0224(14) -0.0042(10) 0.0037(11) 0.0033(11)
C13 0.0165(14) 0.0311(16) 0.0375(18) 0.0017(12) 0.0035(12) 0.0039(14)
C14 0.0263(16) 0.0329(18) 0.049(2) 0.0040(14) 0.0158(15) -0.0015(16)
C15 0.0417(19) 0.0307(17) 0.0297(17) -0.0047(14) 0.0142(14) -0.0032(14)
C16 0.0391(18) 0.0305(16) 0.0207(15) -0.0034(14) 0.0023(13) 0.0047(13)
C17 0.0238(14) 0.0202(14) 0.0225(14) -0.0001(11) 0.0008(11) 0.0055(11)
C18 0.0213(15) 0.0282(16) 0.0357(17) -0.0096(12) 0.0065(13) 0.0004(13)
C19 0.052(2) 0.0211(15) 0.0192(15) 0.0042(14) 0.0044(14) -0.0039(12)
C20 0.052(2) 0.0173(14) 0.0226(15) 0.0085(14) 0.0046(14) 0.0047(12)

loop_
_atom_type_symbol
_atom_type_scat_dispersion_real
_atom_type_scat_dispersion_imag
_atom_type_scat_Cromer_Mann_a1
_atom_type_scat_Cromer_Mann_a2
_atom_type_scat_Cromer_Mann_a3
_atom_type_scat_Cromer_Mann_a4
_atom_type_scat_Cromer_Mann_b1
_atom_type_scat_Cromer_Mann_b2
_atom_type_scat_Cromer_Mann_b3
_atom_type_scat_Cromer_Mann_b4
_atom_type_scat_Cromer_Mann_c
_atom_type_scat_source
_atom_type_scat_dispersion_source
C 0.00313 0.00162 2.31000 1.02000 1.58860 0.86500 20.84390 10.20750 0.56870 51.65120 0.21560 'International Tables Volume C Table 6.1.1.4 (pp. 500-502)' 'Brennan, Cowan, Rev. Sci. Instrum., 1992, 63, 850'
Cl 0.14908 0.15974 11.46040 7.19640 6.25560 1.64550 0.01040 1.16620 18.51940 47.77840 -9.55740 'International Tables Volume C Table 6.1.1.4 (pp. 500-502)' 'Brennan, Cowan, Rev. Sci. Instrum., 1992, 63, 850'
F 0.01756 0.01033 3.53920 2.64120 1.51700 1.02430 10.28250 4.29440 0.26150 26.14760 0.27760 'International Tables Volume C Table 6.1.1.4 (pp. 500-502)' 'Brennan, Cowan, Rev. Sci. Instrum., 1992, 63, 850'
H 0.00000 0.00000 0.49300 0.32291 0.14019 0.04081 10.51090 26.12570 3.14236 57.79970 0.00304 'International Tables Volume C Table 6.1.1.4 (pp. 500-502)' 'Brennan, Cowan, Rev. Sci. Instrum., 1992, 63, 850'
I -0.43777 1.82087 20.14720 18.99490 7.51380 2.27350 4.34700 0.38140 27.76600 66.87760 4.07120 'International Tables Volume C Table 6.1.1.4 (pp. 500-502)' 'Brennan, Cowan, Rev. Sci. Instrum., 1992, 63, 850'
N 0.00612 0.00332 12.21260 3.13220 2.01250 1.16630 0.00570 9.89330 28.99750 0.58260 -11.52900 'International Tables Volume C Table 6.1.1.4 (pp. 500-502)' 'Brennan, Cowan, Rev. Sci. Instrum., 1992, 63, 850'

loop_
_geom_angle_atom_site_label_1
_geom_angle_atom_site_label_2
_geom_angle_atom_site_label_3
_geom_angle
_geom_angle_site_symmetry_1
_geom_angle_site_symmetry_3
_geom_angle_publ_flag
C22 C21 I3 122.02(19) . . ?
C26 C21 I3 120.49(19) . . ?
C26 C21 C22 117.5(2) . . ?
C21 C22 F1 120.3(2) . . ?
C23 C22 F1 118.7(2) . . ?
C23 C22 C21 121.1(2) . . ?
C22 C23 F2 118.3(2) . . ?
C24 C23 F2 120.4(2) . . ?
C24 C23 C22 121.4(2) . . ?
C23 C24 I4 122.30(19) . . ?
C25 C24 I4 120.08(19) . . ?
C25 C24 C23 117.6(2) . . ?
C24 C25 F3 120.7(2) . . ?
C26 C25 F3 118.2(2) . . ?
C26 C25 C24 121.0(2) . . ?
C21 C26 F4 120.6(2) . . ?
C25 C26 F4 118.0(2) . . ?
C25 C26 C21 121.4(2) . . ?
C28 C27 I5 121.59(19) . . ?
C29 C27 I5 121.50(19) 3_566 . ?
C29 C27 C28 116.8(2) 3_566 . ?
C27 C28 F5 119.9(2) . . ?
C29 C28 F5 118.6(2) . . ?
C29 C28 C27 121.5(2) . . ?
C27 C29 F6 119.9(2) 3_566 . ?
C28 C29 F6 118.4(2) . . ?
C28 C29 C27 121.7(2) . 3_566 ?
C31 C30 I6 121.6(2) . . ?
C32 C30 I6 121.15(19) . . ?
C32 C30 C31 117.2(2) . . ?
C30 C31 F7 120.2(2) . . ?
C32 C31 F7 118.9(2) 3_467 . ?
C32 C31 C30 120.9(3) 3_467 . ?
C30 C32 F8 119.9(2) . . ?
C31 C32 F8 118.2(2) 3_467 . ?
C31 C32 C30 121.9(2) 3_467 . ?
Cl2 C33 Cl1 110.72(17) . . ?
Cl3 C33 Cl1 110.47(16) . . ?
Cl3 C33 Cl2 110.32(16) . . ?
H33 C33 Cl1 108.42(10) . . ?
H33 C33 Cl2 108.42(10) . . ?
H33 C33 Cl3 108.42(11) . . ?
C8 N1 C1 111.3(2) . . ?
C9 N1 C1 107.44(19) . . ?
C9 N1 C8 108.6(2) . . ?
C10 N1 C1 110.5(2) . . ?
C10 N1 C8 109.7(2) . . ?
C10 N1 C9 109.3(2) . . ?
H1a C1 N1 108.35(13) . . ?
H1b C1 N1 108.35(12) . . ?
H1b C1 H1a 107.4 . . ?
C2 C1 N1 115.7(2) . . ?
C2 C1 H1a 108.35(14) . . ?
C2 C1 H1b 108.35(14) . . ?
C3 C2 C1 120.9(2) . . ?
C7 C2 C1 119.9(2) . . ?
C7 C2 C3 119.0(2) . . ?
H3 C3 C2 119.81(16) . . ?
C4 C3 C2 120.4(3) . . ?
C4 C3 H3 119.81(16) . . ?
H4 C4 C3 119.97(16) . . ?
C5 C4 C3 120.1(3) . . ?
C5 C4 H4 119.97(17) . . ?
H5 C5 C4 119.91(17) . . ?
C6 C5 C4 120.2(3) . . ?
C6 C5 H5 119.91(17) . . ?
H6 C6 C5 120.05(17) . . ?
C7 C6 C5 119.9(3) . . ?
C7 C6 H6 120.05(16) . . ?
C6 C7 C2 120.5(3) . . ?
H7 C7 C2 119.76(16) . . ?
H7 C7 C6 119.76(16) . . ?
H8a C8 N1 109.5 . . ?
H8b C8 N1 109.5 . . ?
H8b C8 H8a 109.5 . . ?
H8c C8 N1 109.5 . . ?
H8c C8 H8a 109.5 . . ?
H8c C8 H8b 109.5 . . ?
H9a C9 N1 109.5 . . ?
H9b C9 N1 109.5 . . ?
H9b C9 H9a 109.5 . . ?
H9c C9 N1 109.5 . . ?
H9c C9 H9a 109.5 . . ?
H9c C9 H9b 109.5 . . ?
H10a C10 N1 109.5 . . ?
H10b C10 N1 109.5 . . ?
H10b C10 H10a 109.5 . . ?
H10c C10 N1 109.5 . . ?
H10c C10 H10a 109.5 . . ?
H10c C10 H10b 109.5 . . ?
C18 N2 C11 110.5(2) . . ?
C19 N2 C11 107.0(2) . . ?
C19 N2 C18 109.3(2) . . ?
C20 N2 C11 111.2(2) . . ?
C20 N2 C18 109.7(2) . . ?
C20 N2 C19 109.2(2) . . ?
H11a C11 N2 108.60(14) . . ?
H11b C11 N2 108.60(14) . . ?
H11b C11 H11a 107.6 . . ?
C12 C11 N2 114.6(2) . . ?
C12 C11 H11a 108.60(15) . . ?
C12 C11 H11b 108.60(15) . . ?
C13 C12 C11 120.6(3) . . ?
C17 C12 C11 120.3(3) . . ?
C17 C12 C13 119.0(3) . . ?
H13 C13 C12 119.69(18) . . ?
C14 C13 C12 120.6(3) . . ?
C14 C13 H13 119.7(2) . . ?
H14 C14 C13 119.9(2) . . ?
C15 C14 C13 120.2(3) . . ?
C15 C14 H14 119.9(2) . . ?
H15 C15 C14 120.17(19) . . ?
C16 C15 C14 119.7(3) . . ?
C16 C15 H15 120.2(2) . . ?
H16 C16 C15 119.8(2) . . ?
C17 C16 C15 120.4(3) . . ?
C17 C16 H16 119.79(19) . . ?
C16 C17 C12 120.1(3) . . ?
H17 C17 C12 119.93(17) . . ?
H17 C17 C16 119.93(19) . . ?
H18a C18 N2 109.5 . . ?
H18b C18 N2 109.5 . . ?
H18b C18 H18a 109.5 . . ?
H18c C18 N2 109.5 . . ?
H18c C18 H18a 109.5 . . ?
H18c C18 H18b 109.5 . . ?
H19a C19 N2 109.5 . . ?
H19b C19 N2 109.5 . . ?
H19b C19 H19a 109.5 . . ?
H19c C19 N2 109.5 . . ?
H19c C19 H19a 109.5 . . ?
H19c C19 H19b 109.5 . . ?
H20a C20 N2 109.5 . . ?
H20b C20 N2 109.5 . . ?
H20b C20 H20a 109.5 . . ?
H20c C20 N2 109.5 . . ?
H20c C20 H20a 109.5 . . ?
H20c C20 H20b 109.5 . . ?

loop_
_geom_bond_atom_site_label_1
_geom_bond_atom_site_label_2
_geom_bond_distance
_geom_bond_site_symmetry_2
_geom_bond_publ_flag
I3 C21 2.102(2) . ?
I4 C24 2.104(2) . ?
F1 C22 1.345(3) . ?
F2 C23 1.343(3) . ?
F3 C25 1.345(3) . ?
F4 C26 1.345(3) . ?
C21 C22 1.384(4) . ?
C21 C26 1.381(4) . ?
C22 C23 1.386(4) . ?
C23 C24 1.382(4) . ?
C24 C25 1.380(4) . ?
C25 C26 1.388(4) . ?
I5 C27 2.102(2) . ?
F5 C28 1.352(3) . ?
F6 C29 1.355(3) . ?
C27 C28 1.384(4) . ?
C27 C29 1.384(4) 3_566 ?
C28 C29 1.376(4) . ?
I6 C30 2.097(3) . ?
F7 C31 1.340(3) . ?
F8 C32 1.348(3) . ?
C30 C31 1.388(4) . ?
C30 C32 1.379(4) . ?
C31 C32 1.384(4) 3_467 ?
Cl1 C33 1.760(3) . ?
Cl2 C33 1.752(3) . ?
Cl3 C33 1.755(3) . ?
C33 H33 1.0000 . ?
N1 C1 1.529(3) . ?
N1 C8 1.495(3) . ?
N1 C9 1.506(3) . ?
N1 C10 1.492(3) . ?
C1 H1a 0.9900 . ?
C1 H1b 0.9900 . ?
C1 C2 1.506(4) . ?
C2 C3 1.395(4) . ?
C2 C7 1.401(4) . ?
C3 H3 0.9500 . ?
C3 C4 1.391(4) . ?
C4 H4 0.9500 . ?
C4 C5 1.389(4) . ?
C5 H5 0.9500 . ?
C5 C6 1.386(4) . ?
C6 H6 0.9500 . ?
C6 C7 1.390(4) . ?
C7 H7 0.9500 . ?
C8 H8a 0.9800 . ?
C8 H8b 0.9800 . ?
C8 H8c 0.9800 . ?
C9 H9a 0.9800 . ?
C9 H9b 0.9800 . ?
C9 H9c 0.9800 . ?
C10 H10a 0.9800 . ?
C10 H10b 0.9800 . ?
C10 H10c 0.9800 . ?
N2 C11 1.527(3) . ?
N2 C18 1.495(4) . ?
N2 C19 1.505(4) . ?
N2 C20 1.498(4) . ?
C11 H11a 0.9900 . ?
C11 H11b 0.9900 . ?
C11 C12 1.502(4) . ?
C12 C13 1.390(4) . ?
C12 C17 1.397(4) . ?
C13 H13 0.9500 . ?
C13 C14 1.379(5) . ?
C14 H14 0.9500 . ?
C14 C15 1.385(5) . ?
C15 H15 0.9500 . ?
C15 C16 1.384(5) . ?
C16 H16 0.9500 . ?
C16 C17 1.381(4) . ?
C17 H17 0.9500 . ?
C18 H18a 0.9800 . ?
C18 H18b 0.9800 . ?
C18 H18c 0.9800 . ?
C19 H19a 0.9800 . ?
C19 H19b 0.9800 . ?
C19 H19c 0.9800 . ?
C20 H20a 0.9800 . ?
C20 H20b 0.9800 . ?
C20 H20c 0.9800 . ?

loop_
_geom_torsion_atom_site_label_1
_geom_torsion_atom_site_label_2
_geom_torsion_atom_site_label_3
_geom_torsion_atom_site_label_4
_geom_torsion
_geom_torsion_site_symmetry_1
_geom_torsion_site_symmetry_2
_geom_torsion_site_symmetry_3
_geom_torsion_site_symmetry_4
_geom_torsion_publ_flag
I3 C21 C22 F1 0.8(2) . . . . ?
I3 C21 C22 C23 -179.6(2) . . . . ?
I3 C21 C26 F4 -0.7(2) . . . . ?
I3 C21 C26 C25 179.73(19) . . . . ?
I4 C24 C23 F2 0.3(2) . . . . ?
I4 C24 C23 C22 -179.8(2) . . . . ?
I4 C24 C25 F3 -0.6(2) . . . . ?
I4 C24 C25 C26 179.89(19) . . . . ?
F1 C22 C21 C26 -179.6(2) . . . . ?
F1 C22 C23 F2 -0.4(3) . . . . ?
F1 C22 C23 C24 179.8(2) . . . . ?
F2 C23 C22 C21 -179.9(2) . . . . ?
F2 C23 C24 C25 179.7(2) . . . . ?
F3 C25 C24 C23 -179.9(2) . . . . ?
F3 C25 C26 F4 0.5(3) . . . . ?
F3 C25 C26 C21 -180.0(2) . . . . ?
F4 C26 C21 C22 179.6(2) . . . . ?
F4 C26 C25 C24 -179.9(2) . . . . ?
C21 C22 C23 C24 0.2(3) . . . . ?
C21 C26 C25 C24 -0.4(3) . . . . ?
C22 C23 C24 C25 -0.4(3) . . . . ?
C23 C24 C25 C26 0.6(3) . . . . ?
I5 C27 C28 F5 2.9(2) . . . . ?
I5 C27 C28 C29 -176.03(19) . . . . ?
I5 C27 C29 F6 -4.2(2) . . 3_566 3_566 ?
I5 C27 C29 C28 176.03(19) . . 3_566 3_566 ?
F5 C28 C27 C29 179.4(2) . . . 3_566 ?
F5 C28 C29 F6 0.3(3) . . . . ?
F5 C28 C29 C27 -179.5(2) . . . 3_566 ?
F6 C29 C27 C28 -179.3(2) . . 3_566 3_566 ?
F6 C29 C28 C27 179.3(2) . . . . ?
C27 C28 C29 C27 -0.5(2) . . . 3_566 ?
C27 C29 C28 C27 -0.5(2) 3_566 . . . ?
I6 C30 C31 F7 -0.8(2) . . . . ?
I6 C30 C31 C32 178.7(2) . . . 3_467 ?
I6 C30 C32 F8 2.2(2) . . . . ?
I6 C30 C32 C31 -178.73(19) . . . 3_467 ?
F7 C31 C30 C32 -179.5(2) . . . . ?
F7 C31 C32 F8 0.5(3) . . 3_467 3_467 ?
F7 C31 C32 C30 179.5(2) . . 3_467 3_467 ?
F8 C32 C30 C31 -179.1(2) . . . . ?
F8 C32 C31 C30 179.1(2) . . 3_467 3_467 ?
C30 C31 C32 C30 -0.1(3) . . 3_467 3_467 ?
C30 C32 C31 C30 0.1(2) . . 3_467 3_467 ?
N1 C1 C2 C3 92.7(2) . . . . ?
N1 C1 C2 C7 -92.7(2) . . . . ?
C1 C2 C3 C4 174.9(3) . . . . ?
C1 C2 C7 C6 -175.2(2) . . . . ?
C2 C3 C4 C5 -0.1(3) . . . . ?
C2 C7 C6 C5 0.6(3) . . . . ?
C3 C4 C5 C6 0.2(4) . . . . ?
C4 C5 C6 C7 -0.5(3) . . . . ?
N2 C11 C12 C13 -94.1(3) . . . . ?
N2 C11 C12 C17 88.2(3) . . . . ?
C11 C12 C13 C14 -178.7(3) . . . . ?
C11 C12 C17 C16 178.3(3) . . . . ?
C12 C13 C14 C15 1.2(4) . . . . ?
C12 C17 C16 C15 -0.2(3) . . . . ?
C13 C14 C15 C16 -0.8(4) . . . . ?
C14 C15 C16 C17 0.4(4) . . . . ?
